data_7110314
loop_
_publ_author_name
'Arnold, Polly L.'
'Rodden, Mark'
'Davis, Kate M.'
'Scarisbrick, Andrew C.'
'Blake, Alexander J.'
'Wilson, Claire'

_publ_section_title
;
 Asymmetric lithium(i) and copper(ii) alkoxy-N-heterocyclic carbene
 complexes; crystallographic characterisation and Lewis acid
 catalysisElectronic supplementary information (ESI) available: full
 synthetic and structural details. See
 http://www.rsc.org/suppdata/cc/b4/b404614e/
;
_journal_issue 14
_journal_name_full 'Chemical Communications'
_journal_page_first 1612
_journal_page_last 1613
_journal_paper_doi 10.1039/b404614e
_journal_year 2004
_chemical_formula_sum 'C28 H54 I2 Li4 N4 O4'
_chemical_formula_weight 792.31
_chemical_name_systematic
;
?
;
_space_group_IT_number 15
_symmetry_cell_setting monoclinic
_symmetry_space_group_name_Hall '-C 2yc'
_symmetry_space_group_name_H-M 'C 1 2/c 1'
_atom_sites_solution_hydrogens 'geometrically placed, C4 Me from delta-F'
_atom_sites_solution_primary direct
_atom_sites_solution_secondary difmap
_audit_creation_method SHELXL-97
_cell_angle_alpha 90.00
_cell_angle_beta 93.239(2)
_cell_angle_gamma 90.00
_cell_formula_units_Z 4
_cell_length_a 12.8799(15)
_cell_length_b 15.655(2)
_cell_length_c 19.034(2)
_cell_measurement_reflns_used 3256
_cell_measurement_temperature 150(2)
_cell_measurement_theta_max 24.8
_cell_measurement_theta_min 2.25
_cell_volume 3831.8(8)
_computing_cell_refinement 'Bruker SAINT version 6.36a (Bruker, 2002)'
_computing_data_collection 'Bruker SMART version 5.624 (Bruker, 2001)'
_computing_data_reduction 'Bruker SAINT; Bruker SHELXTL (Bruker, 2001)'
_computing_molecular_graphics ' ?'
_computing_publication_material 'enCIFer (CCDC, 2003); PLATON (Spek, 2003)'
_computing_structure_refinement 'SHELXL-97 (Sheldrick, 1997)'
_computing_structure_solution 'SHELXS-97 (Sheldrick, 1990)'
_diffrn_ambient_temperature 150(2)
_diffrn_measured_fraction_theta_full 0.980
_diffrn_measured_fraction_theta_max 0.979
_diffrn_measurement_device_type 'Bruker SMART1000 CCD area detector'
_diffrn_measurement_method omega
_diffrn_radiation_monochromator graphite
_diffrn_radiation_source 'normal-focus sealed tube'
_diffrn_radiation_type MoK\a
_diffrn_radiation_wavelength 0.71073
_diffrn_reflns_av_R_equivalents 0.031
_diffrn_reflns_av_sigmaI/netI 0.0388
_diffrn_reflns_limit_h_max 16
_diffrn_reflns_limit_h_min -16
_diffrn_reflns_limit_k_max 20
_diffrn_reflns_limit_k_min -14
_diffrn_reflns_limit_l_max 22
_diffrn_reflns_limit_l_min -24
_diffrn_reflns_number 11901
_diffrn_reflns_theta_full 27.50
_diffrn_reflns_theta_max 27.51
_diffrn_reflns_theta_min 2.05
_diffrn_standards_decay_% none
_diffrn_standards_number 0
_exptl_absorpt_coefficient_mu 1.674
_exptl_absorpt_correction_T_max 1.000
_exptl_absorpt_correction_T_min 0.748
_exptl_absorpt_correction_type multi-scan
_exptl_absorpt_process_details 'Bruker SADABS v2.03'
_exptl_crystal_colour colourless
_exptl_crystal_density_diffrn 1.373
_exptl_crystal_density_method 'not measured'
_exptl_crystal_description tablet
_exptl_crystal_F_000 1600
_exptl_crystal_size_max 0.08
_exptl_crystal_size_mid 0.20
_exptl_crystal_size_min 0.40
_refine_diff_density_max 0.896
_refine_diff_density_min -0.389
_refine_diff_density_rms 0.087
_refine_ls_extinction_method none
_refine_ls_goodness_of_fit_ref 0.922
_refine_ls_hydrogen_treatment 'riding model, C4 Me as rigid rotor'
_refine_ls_matrix_type full
_refine_ls_number_parameters 186
_refine_ls_number_reflns 4326
_refine_ls_number_restraints 80
_refine_ls_restrained_S_all 0.918
_refine_ls_R_factor_all 0.0574
_refine_ls_R_factor_gt 0.0362
_refine_ls_shift/su_max 0.001
_refine_ls_shift/su_mean 0.000
_refine_ls_structure_factor_coef Fsqd
_refine_ls_weighting_details 'calc w=1/[\s^2^(Fo^2^)+(0.0540P)^2^+8.4433P] where P=(Fo^2^+2Fc^2^)/3'
_refine_ls_weighting_scheme calc
_refine_ls_wR_factor_gt 0.0854
_refine_ls_wR_factor_ref 0.0975
_reflns_number_gt 3252
_reflns_number_total 4326
_reflns_threshold_expression >2sigma(I)
_cod_data_source_file b404614esup1.cif
_cod_data_source_block licboe
_cod_depositor_comments
;
The following automatic conversions were performed:

'_symmetry_cell_setting' value 'Monoclinic' changed to 'monoclinic'
according to /home/saulius/struct/CIF-dictionaries/cif_core.dic
dictionary named 'cif_core.dic' version 2.4.2 from 2011-04-26.

Automatic conversion script
Id: cif_fix_values 1891 2012-01-12 08:04:46Z andrius 
;
_cod_original_sg_symbol_H-M C2/c
_cod_database_code 7110314

loop_
_symmetry_equiv_pos_as_xyz
'x, y, z'
'-x, y, -z+1/2'
'x+1/2, y+1/2, z'
'-x+1/2, y+1/2, -z+1/2'
'-x, -y, -z'
'x, -y, z-1/2'
'-x+1/2, -y+1/2, -z'
'x+1/2, -y+1/2, z-1/2'

loop_
_atom_site_label
_atom_site_type_symbol
_atom_site_fract_x
_atom_site_fract_y
_atom_site_fract_z
_atom_site_U_iso_or_equiv
_atom_site_adp_type
_atom_site_occupancy
_atom_site_symmetry_multiplicity
_atom_site_calc_flag
_atom_site_refinement_flags
_atom_site_disorder_assembly
_atom_site_disorder_group
Li1 Li 0.5965(4) 0.0892(4) 0.6872(3) 0.0337(12) Uani 1 1 d U . .
Li2 Li 0.4301(4) 0.2051(3) 0.7008(3) 0.0271(11) Uani 1 1 d U . .
I1 I 0.390083(19) 0.027022(15) 0.666322(14) 0.04107(10) Uani 1 1 d U . .
O2 O 0.57648(15) 0.20809(13) 0.69635(11) 0.0232(4) Uani 1 1 d U . .
N1 N 0.8118(2) 0.2317(3) 0.86135(18) 0.0524(10) Uani 1 1 d U . .
N2 N 0.7544(2) 0.30110(19) 0.77126(15) 0.0317(6) Uani 1 1 d U . .
C1 C 0.7214(3) 0.2541(2) 0.82586(18) 0.0330(8) Uani 1 1 d U . .
C2 C 0.8611(3) 0.3076(3) 0.7724(2) 0.0565(13) Uani 1 1 d U . .
H2A H 0.9012 0.3366 0.7394 0.068 Uiso 1 1 calc R . .
C3 C 0.8966(3) 0.2647(4) 0.8296(3) 0.0784(19) Uani 1 1 d U . .
H3A H 0.9674 0.2581 0.8455 0.094 Uiso 1 1 calc R . .
C4 C 0.8173(4) 0.1796(4) 0.9250(3) 0.0791(19) Uani 1 1 d U . .
H4A H 0.8708 0.1356 0.9212 0.119 Uiso 1 1 calc R . .
H4B H 0.7498 0.1524 0.9307 0.119 Uiso 1 1 calc R . .
H4C H 0.8350 0.2159 0.9659 0.119 Uiso 1 1 calc R . .
C5 C 0.6830(2) 0.3340(2) 0.71514(17) 0.0289(7) Uani 1 1 d U . .
H5A H 0.7187 0.3788 0.6888 0.035 Uiso 1 1 calc R . .
H5B H 0.6224 0.3607 0.7363 0.035 Uiso 1 1 calc R . .
C6 C 0.6450(2) 0.2637(2) 0.66420(16) 0.0243(6) Uani 1 1 d U . .
H6A H 0.7073 0.2294 0.6527 0.029 Uiso 1 1 calc R A .
C11 C 0.5987(3) 0.3026(2) 0.59355(18) 0.0304(7) Uani 1 1 d U . .
C12 C 0.5132(3) 0.3681(3) 0.6053(2) 0.0419(9) Uani 1 1 d U . .
H12A H 0.4859 0.3903 0.5598 0.063 Uiso 1 1 calc R A .
H12B H 0.5421 0.4152 0.6341 0.063 Uiso 1 1 calc R . .
H12C H 0.4569 0.3407 0.6296 0.063 Uiso 1 1 calc R . .
C13 C 0.5553(3) 0.2298(3) 0.54719(19) 0.0396(9) Uani 1 1 d U . .
H13A H 0.5256 0.2530 0.5027 0.059 Uiso 1 1 calc R A .
H13B H 0.5011 0.1996 0.5715 0.059 Uiso 1 1 calc R . .
H13C H 0.6115 0.1899 0.5377 0.059 Uiso 1 1 calc R . .
C14 C 0.6866(3) 0.3461(3) 0.5547(2) 0.0425(9) Uani 1 1 d U . .
H14A H 0.6580 0.3703 0.5103 0.064 Uiso 1 1 calc R A .
H14B H 0.7400 0.3037 0.5451 0.064 Uiso 1 1 calc R . .
H14C H 0.7176 0.3917 0.5842 0.064 Uiso 1 1 calc R . .
C1S C 0.8455(8) 0.0739(8) 0.6958(5) 0.056(3) Uiso 0.45 1 d PDU A 1
H1SA H 0.9164 0.0549 0.7091 0.084 Uiso 0.45 1 calc PR A 1
H1SB H 0.8038 0.0731 0.7373 0.084 Uiso 0.45 1 calc PR A 1
H1SC H 0.8475 0.1322 0.6770 0.084 Uiso 0.45 1 calc PR A 1
C2S C 0.7974(6) 0.0147(5) 0.6402(4) 0.042(2) Uiso 0.45 1 d PDU A 1
H2SA H 0.8396 0.0148 0.5984 0.050 Uiso 0.45 1 calc PR A 1
H2SB H 0.7957 -0.0443 0.6588 0.050 Uiso 0.45 1 calc PR A 1
O1S O 0.6933(4) 0.0430(3) 0.6209(3) 0.0293(12) Uiso 0.45 1 d PDU A 1
C3S C 0.6549(7) 0.0071(5) 0.5551(4) 0.039(2) Uiso 0.45 1 d PDU A 1
H3SA H 0.7079 0.0142 0.5199 0.047 Uiso 0.45 1 calc PR A 1
H3SB H 0.5917 0.0384 0.5380 0.047 Uiso 0.45 1 calc PR A 1
C4S C 0.6295(7) -0.0857(5) 0.5618(5) 0.051(2) Uiso 0.45 1 d PDU A 1
H4SA H 0.6036 -0.1079 0.5160 0.076 Uiso 0.45 1 calc PR A 1
H4SB H 0.5761 -0.0929 0.5960 0.076 Uiso 0.45 1 calc PR A 1
H4SC H 0.6923 -0.1171 0.5778 0.076 Uiso 0.45 1 calc PR A 1
C1SA C 0.9002(5) 0.1022(5) 0.6504(4) 0.054(2) Uiso 0.55 1 d PDU A 2
H1SD H 0.9616 0.1088 0.6827 0.082 Uiso 0.55 1 calc PR A 2
H1SE H 0.8766 0.1585 0.6337 0.082 Uiso 0.55 1 calc PR A 2
H1SF H 0.9180 0.0671 0.6101 0.082 Uiso 0.55 1 calc PR A 2
C2SA C 0.8156(6) 0.0598(7) 0.6877(4) 0.056(2) Uiso 0.55 1 d PDU A 2
H2SC H 0.8403 0.0033 0.7049 0.067 Uiso 0.55 1 calc PR A 2
H2SD H 0.7995 0.0946 0.7291 0.067 Uiso 0.55 1 calc PR A 2
O1SA O 0.7227(3) 0.0486(3) 0.6439(3) 0.0370(12) Uiso 0.55 1 d PDU A 2
C3SA C 0.7320(5) -0.0188(5) 0.5935(4) 0.0500(19) Uiso 0.55 1 d PDU A 2
H3SC H 0.7479 -0.0732 0.6183 0.060 Uiso 0.55 1 calc PR A 2
H3SD H 0.7898 -0.0059 0.5630 0.060 Uiso 0.55 1 calc PR A 2
C4SA C 0.6320(7) -0.0277(7) 0.5490(4) 0.062(2) Uiso 0.55 1 d PDU A 2
H4SD H 0.6391 -0.0737 0.5147 0.093 Uiso 0.55 1 calc PR A 2
H4SE H 0.6168 0.0261 0.5242 0.093 Uiso 0.55 1 calc PR A 2
H4SF H 0.5752 -0.0412 0.5793 0.093 Uiso 0.55 1 calc PR A 2

loop_
_atom_site_aniso_label
_atom_site_aniso_U_11
_atom_site_aniso_U_22
_atom_site_aniso_U_33
_atom_site_aniso_U_23
_atom_site_aniso_U_13
_atom_site_aniso_U_12
Li1 0.034(3) 0.026(3) 0.041(3) -0.002(2) 0.008(2) 0.001(2)
Li2 0.025(2) 0.029(3) 0.028(3) 0.001(2) 0.000(2) 0.001(2)
I1 0.04341(16) 0.03124(14) 0.04919(17) -0.01090(11) 0.00824(11) -0.01416(10)
O2 0.0203(10) 0.0218(11) 0.0279(12) 0.0008(9) 0.0041(9) -0.0016(8)
N1 0.0288(16) 0.084(3) 0.043(2) 0.0244(18) -0.0087(14) -0.0146(17)
N2 0.0236(13) 0.0384(16) 0.0328(16) -0.0004(12) -0.0013(11) -0.0091(12)
C1 0.0290(17) 0.0371(19) 0.0324(19) 0.0006(15) -0.0014(14) -0.0058(14)
C2 0.0215(17) 0.092(4) 0.055(3) 0.023(2) -0.0007(17) -0.016(2)
C3 0.024(2) 0.139(5) 0.070(3) 0.044(3) -0.012(2) -0.018(3)
C4 0.052(3) 0.122(5) 0.060(3) 0.048(3) -0.023(2) -0.024(3)
C5 0.0289(16) 0.0274(17) 0.0303(18) 0.0012(13) 0.0018(13) -0.0020(13)
C6 0.0194(14) 0.0233(16) 0.0307(17) -0.0008(13) 0.0051(12) 0.0001(12)
C11 0.0302(17) 0.0317(18) 0.0294(18) 0.0034(14) 0.0016(14) -0.0031(14)
C12 0.040(2) 0.041(2) 0.044(2) 0.0120(17) -0.0011(17) 0.0089(17)
C13 0.045(2) 0.045(2) 0.0278(19) -0.0015(16) -0.0030(16) -0.0097(17)
C14 0.051(2) 0.046(2) 0.032(2) 0.0079(17) 0.0078(17) -0.0148(18)

loop_
_atom_type_symbol
_atom_type_description
_atom_type_scat_dispersion_real
_atom_type_scat_dispersion_imag
_atom_type_scat_source
C C 0.0033 0.0016 'International Tables Vol C Tables 4.2.6.8 and 6.1.1.4'
H H 0.0000 0.0000 'International Tables Vol C Tables 4.2.6.8 and 6.1.1.4'
Li Li -0.0003 0.0001 'International Tables Vol C Tables 4.2.6.8 and 6.1.1.4'
N N 0.0061 0.0033 'International Tables Vol C Tables 4.2.6.8 and 6.1.1.4'
O O 0.0106 0.0060 'International Tables Vol C Tables 4.2.6.8 and 6.1.1.4'
I I -0.4742 1.8119 'International Tables Vol C Tables 4.2.6.8 and 6.1.1.4'

loop_
_geom_angle_atom_site_label_1
_geom_angle_atom_site_label_2
_geom_angle_atom_site_label_3
_geom_angle
_geom_angle_site_symmetry_1
_geom_angle_site_symmetry_3
O2 Li1 O1S 121.1(3) . .
O2 Li1 O1SA 118.4(3) . .
O1S Li1 O1SA 16.66(17) . .
O2 Li1 Li2 41.58(17) . .
O1S Li1 Li2 143.8(3) . .
O1SA Li1 Li2 153.1(3) . .
O2 Li1 Li2 43.70(18) . 2_656
O1S Li1 Li2 145.9(3) . 2_656
O1SA Li1 Li2 131.2(3) . 2_656
Li2 Li1 Li2 52.9(2) . 2_656
O2 Li1 I1 102.7(2) . .
O1S Li1 I1 114.1(3) . .
O1SA Li1 I1 128.3(3) . .
Li2 Li1 I1 61.63(16) . .
Li2 Li1 I1 100.0(2) 2_656 .
O2 Li1 I1 103.9(2) . 2_656
O1S Li1 I1 118.8(3) . 2_656
O1SA Li1 I1 106.5(3) . 2_656
Li2 Li1 I1 97.5(2) . 2_656
Li2 Li1 I1 60.24(16) 2_656 2_656
I1 Li1 I1 91.38(16) . 2_656
O2 Li2 O2 98.2(2) . 2_656
O2 Li2 C1 151.9(3) . 2_656
O2 Li2 C1 97.9(2) 2_656 2_656
O2 Li2 Li2 50.39(19) . 2_656
O2 Li2 Li2 47.90(19) 2_656 2_656
C1 Li2 Li2 141.4(3) 2_656 2_656
O2 Li2 Li1 41.46(17) . .
O2 Li2 Li1 100.4(2) 2_656 .
C1 Li2 Li1 153.7(3) 2_656 .
Li2 Li2 Li1 63.6(2) 2_656 .
O2 Li2 Li1 102.2(2) . 2_656
O2 Li2 Li1 41.60(17) 2_656 2_656
C1 Li2 Li1 105.2(2) 2_656 2_656
Li2 Li2 Li1 63.5(2) 2_656 2_656
Li1 Li2 Li1 77.4(3) . 2_656
O2 Li2 I1 100.3(2) . .
O2 Li2 I1 103.3(2) 2_656 .
C1 Li2 I1 98.2(2) 2_656 .
Li2 Li2 I1 106.12(10) 2_656 .
Li1 Li2 I1 59.30(16) . .
Li1 Li2 I1 61.81(16) 2_656 .
Li1 I1 Li2 59.07(15) . .
Li1 I1 Li1 75.49(19) . 2_656
Li2 I1 Li1 57.94(15) . 2_656
C6 O2 Li1 118.6(2) . .
C6 O2 Li2 133.4(2) . .
Li1 O2 Li2 97.0(3) . .
C6 O2 Li2 120.8(2) . 2_656
Li1 O2 Li2 94.7(3) . 2_656
Li2 O2 Li2 81.7(2) . 2_656
C1 N1 C3 111.3(3) . .
C1 N1 C4 123.9(3) . .
C3 N1 C4 124.8(3) . .
C1 N2 C2 112.5(3) . .
C1 N2 C5 122.5(3) . .
C2 N2 C5 124.8(3) . .
N1 C1 N2 102.9(3) . .
N1 C1 Li2 140.6(3) . 2_656
N2 C1 Li2 109.5(3) . 2_656
C3 C2 N2 105.7(4) . .
C2 C3 N1 107.6(3) . .
N2 C5 C6 112.0(3) . .
O2 C6 C5 110.9(2) . .
O2 C6 C11 113.5(2) . .
C5 C6 C11 110.9(3) . .
C13 C11 C12 110.0(3) . .
C13 C11 C14 107.8(3) . .
C12 C11 C14 109.2(3) . .
C13 C11 C6 108.3(3) . .
C12 C11 C6 112.2(3) . .
C14 C11 C6 109.2(3) . .
O1S C2S C1S 109.2(6) . .
C3S O1S C2S 111.9(5) . .
C3S O1S Li1 120.4(5) . .
C2S O1S Li1 124.4(5) . .
O1S C3S C4S 111.8(6) . .
O1SA C2SA C1SA 112.8(6) . .
C2SA O1SA C3SA 112.4(6) . .
C2SA O1SA Li1 113.6(5) . .
C3SA O1SA Li1 128.2(4) . .
O1SA C3SA C4SA 110.0(6) . .

loop_
_geom_bond_atom_site_label_1
_geom_bond_atom_site_label_2
_geom_bond_distance
_geom_bond_site_symmetry_2
Li1 O2 1.888(6) .
Li1 O1S 1.963(8) .
Li1 O1SA 1.970(7) .
Li1 Li2 2.831(8) .
Li1 Li2 2.835(8) 2_656
Li1 I1 2.838(6) .
Li1 I1 2.948(6) 2_656
Li2 O2 1.893(5) .
Li2 O2 1.965(6) 2_656
Li2 C1 2.131(6) 2_656
Li2 Li2 2.524(10) 2_656
Li2 Li1 2.835(8) 2_656
Li2 I1 2.904(5) .
I1 Li1 2.948(6) 2_656
O2 C6 1.404(4) .
O2 Li2 1.965(6) 2_656
N1 C1 1.358(4) .
N1 C3 1.379(5) .
N1 C4 1.459(5) .
N2 C1 1.361(4) .
N2 C2 1.378(4) .
N2 C5 1.463(4) .
C1 Li2 2.131(6) 2_656
C2 C3 1.338(6) .
C5 C6 1.530(4) .
C6 C11 1.564(5) .
C11 C13 1.529(5) .
C11 C12 1.529(5) .
C11 C14 1.545(5) .
C1S C2S 1.512(8) .
C2S O1S 1.440(7) .
O1S C3S 1.435(7) .
C3S C4S 1.497(8) .
C1SA C2SA 1.489(8) .
C2SA O1SA 1.429(7) .
O1SA C3SA 1.436(6) .
C3SA C4SA 1.506(8) .
